data_4312037
loop_
_publ_author_name
'Jiyong Yao'
'Bin Deng'
'Leif J. Sherry'
'Adam D. McFarland'
'Donald E. Ellis'
'Richard P. Van Duyne'
'James A. Ibers'

_publ_section_title
;
 Syntheses, Structure, Some Band Gaps, and Electronic Structures of
 CsLnZnTe3 (Ln = La, Pr, Nd, Sm, Gd, Tb, Dy, Ho, Er, Tm, Y)
;
_journal_name_full 'Inorganic Chemistry'
_journal_page_first 7735
_journal_page_last 7740
_journal_paper_doi 10.1021/ic040071p
_journal_volume 43
_journal_year 2004
_chemical_formula_sum 'Cs Te3 Tm Zn'
_chemical_formula_weight 750.01
_chemical_name_systematic
;

  ?

;
_space_group_IT_number 63
_symmetry_cell_setting orthorhombic
_symmetry_space_group_name_Hall '-C 2c 2'
_symmetry_space_group_name_H-M 'C m c m'
_atom_sites_solution_hydrogens none
_atom_sites_solution_primary direct
_atom_sites_solution_secondary difmap
_audit_creation_method SHELXL-97
_cell_angle_alpha 90.00
_cell_angle_beta 90.00
_cell_angle_gamma 90.00
_cell_formula_units_Z 4
_cell_length_a 4.3471(7)
_cell_length_b 16.712(3)
_cell_length_c 11.5157(19)
_cell_measurement_temperature 153(2)
_cell_volume 836.6(2)
_computing_cell_refinement 'SMART version 5.054 (Bruker 2000)'
_computing_data_collection 'SMART version 5.054 (Bruker 2000)'
_computing_data_reduction 'SAINT-Plus version 6.22 (Bruker 2000)'
_computing_molecular_graphics 'SHELXL-97 (Sheldrick, 1997)'
_computing_publication_material 'SHELXL-97 (Sheldrick, 1997)'
_computing_structure_refinement 'SHELXL-97 (Sheldrick, 1997)'
_computing_structure_solution 'SHELXS-97 (Sheldrick, 1990)'
_diffrn_ambient_temperature 153(2)
_diffrn_measured_fraction_theta_full 0.964
_diffrn_measured_fraction_theta_max 0.964
_diffrn_measurement_device_type 'Bruker 1000-CCD'
_diffrn_measurement_method \w
_diffrn_radiation_monochromator graphite
_diffrn_radiation_source 'fine-focus sealed tube'
_diffrn_radiation_type MoK\a
_diffrn_radiation_wavelength 0.71073
_diffrn_reflns_av_R_equivalents 0.0316
_diffrn_reflns_av_sigmaI/netI 0.0205
_diffrn_reflns_limit_h_max 5
_diffrn_reflns_limit_h_min -5
_diffrn_reflns_limit_k_max 22
_diffrn_reflns_limit_k_min -22
_diffrn_reflns_limit_l_max 14
_diffrn_reflns_limit_l_min -14
_diffrn_reflns_number 4782
_diffrn_reflns_theta_full 28.63
_diffrn_reflns_theta_max 28.63
_diffrn_reflns_theta_min 2.44
_diffrn_standards_interval_count 0
_diffrn_standards_interval_time .
_diffrn_standards_number 0
_exptl_absorpt_coefficient_mu 27.836
_exptl_absorpt_correction_T_max 0.62688
_exptl_absorpt_correction_T_min 0.03519
_exptl_absorpt_correction_type numerical
_exptl_absorpt_process_details 'face indexed'
_exptl_crystal_colour 'dark red'
_exptl_crystal_density_diffrn 5.955
_exptl_crystal_density_method 'not measured'
_exptl_crystal_description needle
_exptl_crystal_F_000 1240
_exptl_crystal_size_max 0.150
_exptl_crystal_size_mid 0.130
_exptl_crystal_size_min 0.016
_refine_diff_density_max 4.504
_refine_diff_density_min -2.950
_refine_diff_density_rms 0.609
_refine_ls_extinction_method none
_refine_ls_goodness_of_fit_ref 1.286
_refine_ls_hydrogen_treatment none
_refine_ls_matrix_type full
_refine_ls_number_parameters 23
_refine_ls_number_reflns 610
_refine_ls_number_restraints 0
_refine_ls_restrained_S_all 1.286
_refine_ls_R_factor_all 0.0321
_refine_ls_R_factor_gt 0.0309
_refine_ls_shift/su_max 0.001
_refine_ls_shift/su_mean 0.000
_refine_ls_structure_factor_coef Fsqd
_refine_ls_weighting_details 'calc w=1/[\s^2^(Fo^2^)+(0.0500P)^2^+0.0000P] where P=(Fo^2^+2Fc^2^)/3'
_refine_ls_weighting_scheme calc
_refine_ls_wR_factor_gt 0.0772
_refine_ls_wR_factor_ref 0.0779
_reflns_number_gt 591
_reflns_number_total 610
_reflns_threshold_expression >2sigma(I)
_cod_data_source_file ic040071p_10.cif
_cod_data_source_block CsTmZnTe3
_cod_database_code 4312037

loop_
_symmetry_equiv_pos_as_xyz
'x, y, z'
'-x, -y, z+1/2'
'-x, y, -z+1/2'
'x, -y, -z'
'x+1/2, y+1/2, z'
'-x+1/2, -y+1/2, z+1/2'
'-x+1/2, y+1/2, -z+1/2'
'x+1/2, -y+1/2, -z'
'-x, -y, -z'
'x, y, -z-1/2'
'x, -y, z-1/2'
'-x, y, z'
'-x+1/2, -y+1/2, -z'
'x+1/2, y+1/2, -z-1/2'
'x+1/2, -y+1/2, z-1/2'
'-x+1/2, y+1/2, z'

loop_
_atom_site_label
_atom_site_type_symbol
_atom_site_fract_x
_atom_site_fract_y
_atom_site_fract_z
_atom_site_U_iso_or_equiv
_atom_site_adp_type
_atom_site_occupancy
_atom_site_symmetry_multiplicity
_atom_site_calc_flag
_atom_site_refinement_flags
_atom_site_disorder_assembly
_atom_site_disorder_group
Cs Cs 0.0000 0.74493(4) 0.2500 0.0173(2) Uani 1 4 d S . .
Tm Tm 0.0000 0.0000 0.0000 0.01117(19) Uani 1 4 d S . .
Zn Zn 0.0000 0.46039(8) 0.2500 0.0131(3) Uani 1 4 d S . .
Te1 Te 0.0000 0.37837(3) 0.05452(4) 0.01142(19) Uani 1 2 d S . .
Te2 Te 0.0000 0.05891(4) 0.2500 0.0110(2) Uani 1 4 d S . .

loop_
_atom_site_aniso_label
_atom_site_aniso_U_11
_atom_site_aniso_U_22
_atom_site_aniso_U_33
_atom_site_aniso_U_23
_atom_site_aniso_U_13
_atom_site_aniso_U_12
Cs 0.0158(4) 0.0176(4) 0.0184(4) 0.000 0.000 0.000
Tm 0.0113(3) 0.0157(3) 0.0065(3) 0.00007(15) 0.000 0.000
Zn 0.0133(6) 0.0175(7) 0.0085(5) 0.000 0.000 0.000
Te1 0.0118(3) 0.0145(3) 0.0080(3) -0.00021(15) 0.000 0.000
Te2 0.0115(3) 0.0153(4) 0.0060(3) 0.000 0.000 0.000

loop_
_atom_type_symbol
_atom_type_description
_atom_type_scat_dispersion_real
_atom_type_scat_dispersion_imag
_atom_type_scat_source
Zn Zn 0.2839 1.4301 'International Tables Vol C Tables 4.2.6.8 and 6.1.1.4'
Te Te -0.5308 1.6751 'International Tables Vol C Tables 4.2.6.8 and 6.1.1.4'
Cs Cs -0.3680 2.1192 'International Tables Vol C Tables 4.2.6.8 and 6.1.1.4'
Tm Tm -0.3139 5.2483 'International Tables Vol C Tables 4.2.6.8 and 6.1.1.4'

loop_
_geom_angle_atom_site_label_1
_geom_angle_atom_site_label_2
_geom_angle_atom_site_label_3
_geom_angle
_geom_angle_site_symmetry_1
_geom_angle_site_symmetry_3
_geom_angle_publ_flag
Te2 Cs Te2 69.92(2) 5_455 5 ?
Te2 Cs Te1 143.107(11) 5_455 14_556 ?
Te2 Cs Te1 98.715(13) 5 14_556 ?
Te2 Cs Te1 98.715(13) 5_455 14_456 ?
Te2 Cs Te1 143.107(11) 5 14_456 ?
Te1 Cs Te1 68.896(15) 14_556 14_456 ?
Te2 Cs Te1 143.107(11) 5_455 5 ?
Te2 Cs Te1 98.715(13) 5 5 ?
Te1 Cs Te1 71.725(19) 14_556 5 ?
Te1 Cs Te1 109.05(2) 14_456 5 ?
Te2 Cs Te1 98.715(13) 5_455 5_455 ?
Te2 Cs Te1 143.107(11) 5 5_455 ?
Te1 Cs Te1 109.05(2) 14_556 5_455 ?
Te1 Cs Te1 71.725(19) 14_456 5_455 ?
Te1 Cs Te1 68.896(15) 5 5_455 ?
Te2 Cs Te1 65.467(11) 5_455 9_565 ?
Te2 Cs Te1 65.467(11) 5 9_565 ?
Te1 Cs Te1 143.046(8) 14_556 9_565 ?
Te1 Cs Te1 143.046(8) 14_456 9_565 ?
Te1 Cs Te1 77.816(14) 5 9_565 ?
Te1 Cs Te1 77.816(14) 5_455 9_565 ?
Te2 Cs Te1 65.467(11) 5_455 2_565 ?
Te2 Cs Te1 65.467(11) 5 2_565 ?
Te1 Cs Te1 77.816(14) 14_556 2_565 ?
Te1 Cs Te1 77.816(14) 14_456 2_565 ?
Te1 Cs Te1 143.046(8) 5 2_565 ?
Te1 Cs Te1 143.046(8) 5_455 2_565 ?
Te1 Cs Te1 119.12(2) 9_565 2_565 ?
Te2 Cs Zn 176.158(15) 5_455 5 ?
Te2 Cs Zn 113.924(16) 5 5 ?
Te1 Cs Zn 37.891(10) 14_556 5 ?
Te1 Cs Zn 78.198(18) 14_456 5 ?
Te1 Cs Zn 37.891(10) 5 5 ?
Te1 Cs Zn 78.198(18) 5_455 5 ?
Te1 Cs Zn 115.705(10) 9_565 5 ?
Te1 Cs Zn 115.705(10) 2_565 5 ?
Te2 Cs Zn 113.924(16) 5_455 5_455 ?
Te2 Cs Zn 176.158(15) 5 5_455 ?
Te1 Cs Zn 78.198(18) 14_556 5_455 ?
Te1 Cs Zn 37.891(10) 14_456 5_455 ?
Te1 Cs Zn 78.198(18) 5 5_455 ?
Te1 Cs Zn 37.891(10) 5_455 5_455 ?
Te1 Cs Zn 115.705(10) 9_565 5_455 ?
Te1 Cs Zn 115.705(10) 2_565 5_455 ?
Zn Cs Zn 62.23(2) 5 5_455 ?
Te2 Cs Cs 124.959(10) 5_455 1_655 ?
Te2 Cs Cs 55.041(10) 5 1_655 ?
Te1 Cs Cs 55.552(8) 14_556 1_655 ?
Te1 Cs Cs 124.448(8) 14_456 1_655 ?
Te1 Cs Cs 55.552(8) 5 1_655 ?
Te1 Cs Cs 124.448(8) 5_455 1_655 ?
Te1 Cs Cs 90.0 9_565 1_655 ?
Te1 Cs Cs 90.0 2_565 1_655 ?
Zn Cs Cs 58.883(12) 5 1_655 ?
Zn Cs Cs 121.117(12) 5_455 1_655 ?
Te2 Cs Cs 55.041(10) 5_455 1_455 ?
Te2 Cs Cs 124.959(10) 5 1_455 ?
Te1 Cs Cs 124.448(8) 14_556 1_455 ?
Te1 Cs Cs 55.552(8) 14_456 1_455 ?
Te1 Cs Cs 124.448(8) 5 1_455 ?
Te1 Cs Cs 55.552(8) 5_455 1_455 ?
Te1 Cs Cs 90.0 9_565 1_455 ?
Te1 Cs Cs 90.0 2_565 1_455 ?
Zn Cs Cs 121.117(12) 5 1_455 ?
Zn Cs Cs 58.883(12) 5_455 1_455 ?
Cs Cs Cs 180.0 1_655 1_455 ?
Te1 Tm Te1 180.00(2) 13 5_445 ?
Te1 Tm Te1 91.230(18) 13 13_455 ?
Te1 Tm Te1 88.770(18) 5_445 13_455 ?
Te1 Tm Te1 88.770(18) 13 5_545 ?
Te1 Tm Te1 91.230(18) 5_445 5_545 ?
Te1 Tm Te1 180.00(2) 13_455 5_545 ?
Te1 Tm Te2 91.199(13) 13 9 ?
Te1 Tm Te2 88.801(13) 5_445 9 ?
Te1 Tm Te2 91.199(13) 13_455 9 ?
Te1 Tm Te2 88.801(13) 5_545 9 ?
Te1 Tm Te2 88.801(13) 13 . ?
Te1 Tm Te2 91.199(13) 5_445 . ?
Te1 Tm Te2 88.801(13) 13_455 . ?
Te1 Tm Te2 91.199(13) 5_545 . ?
Te2 Tm Te2 180.0 9 . ?
Te1 Zn Te1 117.33(5) . 10_556 ?
Te1 Zn Te2 108.302(9) . 5 ?
Te1 Zn Te2 108.302(9) 10_556 5 ?
Te1 Zn Te2 108.302(9) . 5_455 ?
Te1 Zn Te2 108.302(9) 10_556 5_455 ?
Te2 Zn Te2 105.71(5) 5 5_455 ?
Te1 Zn Cs 63.56(2) . 5_445 ?
Te1 Zn Cs 63.56(2) 10_556 5_445 ?
Te2 Zn Cs 158.26(3) 5 5_445 ?
Te2 Zn Cs 96.03(2) 5_455 5_445 ?
Te1 Zn Cs 63.56(2) . 5_545 ?
Te1 Zn Cs 63.56(2) 10_556 5_545 ?
Te2 Zn Cs 96.03(2) 5 5_545 ?
Te2 Zn Cs 158.26(3) 5_455 5_545 ?
Cs Zn Cs 62.23(2) 5_445 5_545 ?
Zn Te1 Tm 80.14(2) . 5 ?
Zn Te1 Tm 80.14(2) . 5_455 ?
Tm Te1 Tm 91.230(18) 5 5_455 ?
Zn Te1 Cs 78.55(3) . 5_445 ?
Tm Te1 Cs 155.931(15) 5 5_445 ?
Tm Te1 Cs 96.001(13) 5_455 5_445 ?
Zn Te1 Cs 78.55(3) . 5_545 ?
Tm Te1 Cs 96.001(13) 5 5_545 ?
Tm Te1 Cs 155.931(15) 5_455 5_545 ?
Cs Te1 Cs 68.896(15) 5_445 5_545 ?
Zn Te1 Cs 179.10(3) . 9_565 ?
Tm Te1 Cs 99.243(13) 5 9_565 ?
Tm Te1 Cs 99.243(13) 5_455 9_565 ?
Cs Te1 Cs 102.184(14) 5_445 9_565 ?
Cs Te1 Cs 102.184(14) 5_545 9_565 ?
Zn Te2 Zn 105.71(5) 5_445 5_545 ?
Zn Te2 Tm 78.733(12) 5_445 . ?
Zn Te2 Tm 78.733(12) 5_545 . ?
Zn Te2 Tm 78.733(12) 5_445 2 ?
Zn Te2 Tm 78.733(12) 5_545 2 ?
Tm Te2 Tm 142.24(3) . 2 ?
Zn Te2 Cs 162.10(3) 5_445 5_545 ?
Zn Te2 Cs 92.18(3) 5_545 5_545 ?
Tm Te2 Cs 105.378(10) . 5_545 ?
Tm Te2 Cs 105.378(10) 2 5_545 ?
Zn Te2 Cs 92.18(3) 5_445 5_445 ?
Zn Te2 Cs 162.10(3) 5_545 5_445 ?
Tm Te2 Cs 105.378(9) . 5_445 ?
Tm Te2 Cs 105.378(9) 2 5_445 ?
Cs Te2 Cs 69.92(2) 5_545 5_445 ?

loop_
_geom_bond_atom_site_label_1
_geom_bond_atom_site_label_2
_geom_bond_distance
_geom_bond_site_symmetry_2
_geom_bond_publ_flag
Cs Te2 3.7933(9) 5_455 ?
Cs Te2 3.7933(9) 5 ?
Cs Te1 3.8425(7) 14_556 ?
Cs Te1 3.8425(7) 14_456 ?
Cs Te1 3.8425(7) 5 ?
Cs Te1 3.8425(7) 5_455 ?
Cs Te1 4.0674(8) 9_565 ?
Cs Te1 4.0674(8) 2_565 ?
Cs Zn 4.2059(14) 5 ?
Cs Zn 4.2059(14) 5_455 ?
Cs Cs 4.3471(7) 1_655 ?
Cs Cs 4.3471(7) 1_455 ?
Tm Te1 3.0414(5) 13 ?
Tm Te1 3.0414(5) 5_445 ?
Tm Te1 3.0414(5) 13_455 ?
Tm Te1 3.0414(5) 5_545 ?
Tm Te2 3.0426(5) 9 ?
Tm Te2 3.0426(5) . ?
Zn Te1 2.6355(8) . ?
Zn Te1 2.6355(8) 10_556 ?
Zn Te2 2.7268(10) 5 ?
Zn Te2 2.7268(10) 5_455 ?
Zn Cs 4.2059(14) 5_445 ?
Zn Cs 4.2059(14) 5_545 ?
Te1 Tm 3.0414(5) 5 ?
Te1 Tm 3.0414(5) 5_455 ?
Te1 Cs 3.8425(6) 5_445 ?
Te1 Cs 3.8425(6) 5_545 ?
Te1 Cs 4.0674(8) 9_565 ?
Te2 Zn 2.7268(10) 5_445 ?
Te2 Zn 2.7268(10) 5_545 ?
Te2 Tm 3.0426(5) 2 ?
Te2 Cs 3.7933(9) 5_545 ?
Te2 Cs 3.7933(9) 5_445 ?
